data_4020221
loop_
_publ_author_name
'Gillian E. Morton'
'Anthony G. M. Barrett'

_journal_name_full 'Journal of Organic Chemistry'
_journal_page_first 3525
_journal_page_last 3529
_journal_paper_doi 10.1021/jo050112e
_journal_volume 70
_journal_year 2005
_chemical_formula_sum 'C12 H11 F O3'
_chemical_formula_weight 222.21
_space_group_IT_number 14
_symmetry_cell_setting monoclinic
_symmetry_space_group_name_Hall '-P 2yn'
_symmetry_space_group_name_H-M 'P 1 21/n 1'
_cell_angle_alpha 90.00
_cell_angle_beta 113.076(13)
_cell_angle_gamma 90.00
_cell_formula_units_Z 4
_cell_length_a 16.500(6)
_cell_length_b 3.962(3)
_cell_length_c 17.251(7)
_cell_measurement_temperature 293(2)
_cell_volume 1037.5(11)
_diffrn_ambient_temperature 293(2)
_exptl_crystal_density_diffrn 1.423
_cod_depositor_comments
;
The following automatic conversions were performed:
'_symmetry_cell_setting' value 'Monoclinic' changed to 'monoclinic'
according to '/home/saulius/struct/CIF-dictionaries/cif_core.dic'
dictionary named 'cif_core.dic' version 2.4.1 from 2010-06-29.

Automatic conversion script
Id: cif_fix_enum 1527 2010-12-29 10:47:43Z saulius 
;
_cod_original_sg_symbol_H-M 'P 21/n'
_cod_database_code 4020221

loop_
_symmetry_equiv_pos_as_xyz
'x, y, z'
'-x+1/2, y+1/2, -z+1/2'
'-x, -y, -z'
'x-1/2, -y-1/2, z-1/2'

loop_
_atom_site_label
_atom_site_type_symbol
_atom_site_fract_x
_atom_site_fract_y
_atom_site_fract_z
_atom_site_U_iso_or_equiv
_atom_site_adp_type
_atom_site_occupancy
_atom_site_symmetry_multiplicity
_atom_site_calc_flag
_atom_site_refinement_flags
_atom_site_disorder_assembly
_atom_site_disorder_group
C1 C 0.8109(3) 0.4859(12) 0.9167(2) 0.0941(11) Uani 1 1 d . . .
O1 O 0.8011(2) 0.4035(10) 0.83599(19) 0.1116(11) Uani 1 1 d D . .
H1 H 0.751(2) 0.284(12) 0.811(3) 0.133(19) Uiso 1 1 d D . .
C2 C 0.8868(3) 0.6441(13) 0.9671(3) 0.1008(12) Uani 1 1 d . . .
H2A H 0.9294 0.6938 0.9459 0.121 Uiso 1 1 calc R . .
C3 C 0.9016(3) 0.7323(13) 1.0497(3) 0.1023(12) Uani 1 1 d . . .
H3A H 0.9534 0.8426 1.0828 0.123 Uiso 1 1 calc R . .
C4 C 0.8406(3) 0.6578(12) 1.0823(3) 0.0988(12) Uani 1 1 d . . .
H4A H 0.8517 0.7147 1.1379 0.119 Uiso 1 1 calc R . .
C5 C 0.7607(2) 0.4952(10) 1.0328(2) 0.0865(10) Uani 1 1 d . . .
C6 C 0.6955(2) 0.4167(11) 1.0646(2) 0.0886(11) Uani 1 1 d . . .
C7 C 0.6195(2) 0.2571(11) 1.0175(2) 0.0913(11) Uani 1 1 d . . .
H7A H 0.5776 0.2062 1.0394 0.110 Uiso 1 1 calc R . .
C8 C 0.6063(2) 0.1716(11) 0.9346(2) 0.0885(10) Uani 1 1 d . . .
F8 F 0.52980(14) 0.0007(7) 0.88862(14) 0.1049(8) Uani 1 1 d . . .
C9 C 0.6636(2) 0.2424(10) 0.8987(2) 0.0866(10) Uani 1 1 d . . .
C10 C 0.7439(2) 0.4073(10) 0.9467(2) 0.0858(10) Uani 1 1 d . . .
O11 O 0.71711(18) 0.5195(8) 1.14696(15) 0.0978(9) Uani 1 1 d . . .
C12 C 0.6526(3) 0.4490(13) 1.1820(3) 0.1015(12) Uani 1 1 d . . .
H12A H 0.6736 0.5310 1.2389 0.152 Uiso 1 1 calc R . .
H12B H 0.6431 0.2099 1.1817 0.152 Uiso 1 1 calc R . .
H12C H 0.5982 0.5594 1.1489 0.152 Uiso 1 1 calc R . .
O13 O 0.64623(18) 0.1446(8) 0.81572(16) 0.0972(9) Uani 1 1 d . . .
C14 C 0.5747(3) 0.3233(14) 0.7521(2) 0.1086(14) Uani 1 1 d . . .
H14A H 0.5673 0.2413 0.6973 0.163 Uiso 1 1 calc R . .
H14B H 0.5878 0.5602 0.7557 0.163 Uiso 1 1 calc R . .
H14C H 0.5214 0.2871 0.7608 0.163 Uiso 1 1 calc R . .

loop_
_atom_site_aniso_label
_atom_site_aniso_U_11
_atom_site_aniso_U_22
_atom_site_aniso_U_33
_atom_site_aniso_U_23
_atom_site_aniso_U_13
_atom_site_aniso_U_12
C1 0.092(2) 0.104(3) 0.084(2) -0.002(2) 0.0323(17) 0.001(2)
O1 0.106(2) 0.141(3) 0.0920(18) -0.0041(18) 0.0428(15) -0.0070(19)
C2 0.089(2) 0.118(3) 0.096(3) 0.006(2) 0.0360(19) -0.005(2)
C3 0.087(2) 0.113(3) 0.098(3) 0.002(2) 0.0266(18) -0.010(2)
C4 0.091(2) 0.109(3) 0.084(2) -0.002(2) 0.0213(18) -0.005(2)
C5 0.0835(19) 0.090(2) 0.076(2) 0.0045(17) 0.0214(15) 0.0023(18)
C6 0.085(2) 0.096(3) 0.075(2) 0.0007(17) 0.0206(16) 0.0006(19)
C7 0.087(2) 0.100(3) 0.082(2) 0.0055(19) 0.0284(16) 0.002(2)
C8 0.0779(19) 0.093(2) 0.084(2) -0.0048(18) 0.0197(16) -0.0040(18)
F8 0.0887(13) 0.1216(19) 0.0937(14) -0.0116(13) 0.0243(10) -0.0149(13)
C9 0.089(2) 0.090(3) 0.0755(19) -0.0027(17) 0.0262(16) 0.0043(19)
C10 0.0840(19) 0.087(2) 0.080(2) 0.0043(17) 0.0250(16) 0.0032(18)
O11 0.0961(16) 0.117(2) 0.0760(15) -0.0030(14) 0.0290(12) -0.0082(15)
C12 0.104(3) 0.116(3) 0.086(2) 0.000(2) 0.0386(19) -0.005(2)
O13 0.0988(17) 0.1074(19) 0.0763(14) -0.0058(13) 0.0245(12) 0.0050(14)
C14 0.114(3) 0.118(3) 0.076(2) 0.000(2) 0.0184(19) 0.009(3)

loop_
_geom_bond_atom_site_label_1
_geom_bond_atom_site_label_2
_geom_bond_distance
_geom_bond_site_symmetry_2
_geom_bond_publ_flag
C1 C2 1.365(6) . ?
C1 O1 1.377(5) . ?
C1 C10 1.427(6) . ?
C2 C3 1.393(6) . ?
C3 C4 1.364(6) . ?
C4 C5 1.414(6) . ?
C5 C6 1.420(6) . ?
C5 C10 1.443(5) . ?
C6 C7 1.355(5) . ?
C6 O11 1.383(4) . ?
C7 C8 1.401(5) . ?
C8 C9 1.348(5) . ?
C8 F8 1.377(4) . ?
C9 O13 1.400(4) . ?
C9 C10 1.416(5) . ?
O11 C12 1.443(5) . ?
O13 C14 1.444(5) . ?

loop_
_cod_related_entry_id
_cod_related_entry_database
_cod_related_entry_code
1 ChemSpider 9622229
